data_8100995
loop_
_publ_author_name
'Zheng, Chong'
'Spielvogel, Bernard F.'
'Hosmane, Narayan S.'

_publ_section_title
;
Crystal structure of 4-methylphenylboronic acid, C~7~H~9~BO~2~
;
_journal_issue 3
_journal_name_full 'Zeitschrift f\"ur Kristallographie - New Crystal Structures'
_journal_page_first 341
_journal_page_last 342
_journal_volume 216
_journal_year 2001
_chemical_formula_sum 'C7 H9 B O2'
_chemical_formula_weight 135.95
_space_group_IT_number 45
_symmetry_cell_setting orthorhombic
_symmetry_space_group_name_Hall 'I 2 -2c'
_symmetry_space_group_name_H-M 'I b a 2'
_cell_angle_alpha 90.000(5)
_cell_angle_beta 90.000(5)
_cell_angle_gamma 90.000(5)
_cell_formula_units_Z 16
_cell_length_a 17.016(5)
_cell_length_b 19.164(5)
_cell_length_c 9.722(5)
_cell_measurement_temperature 293(2)
_cell_volume 3170(2)
_diffrn_ambient_temperature 293(2)
_exptl_crystal_density_diffrn 1.139
_cod_database_code 8100995

loop_
_symmetry_equiv_pos_as_xyz
'x, y, z'
'-x, -y, z'
'-x, y, z+1/2'
'x, -y, z+1/2'
'x+1/2, y+1/2, z+1/2'
'-x+1/2, -y+1/2, z+1/2'
'-x+1/2, y+1/2, z+1'
'x+1/2, -y+1/2, z+1'

loop_
_atom_site_label
_atom_site_type_symbol
_atom_site_fract_x
_atom_site_fract_y
_atom_site_fract_z
_atom_site_U_iso_or_equiv
_atom_site_adp_type
_atom_site_occupancy
_atom_site_symmetry_multiplicity
_atom_site_Wyckoff_symbol
_atom_site_calc_flag
_atom_site_refinement_flags
_atom_site_disorder_assembly
_atom_site_disorder_group
C11 C 0.4976(3) 0.1381(3) 0.4170(8) 0.153(3) Uani 1 8 c d . . .
H11A H 0.4700 0.1186 0.4941 0.229 Uiso 1 8 c calc R . .
H11B H 0.4693 0.1281 0.3339 0.229 Uiso 1 8 c calc R . .
H11C H 0.5019 0.1877 0.4283 0.229 Uiso 1 8 c calc R . .
C12 C 0.5796(2) 0.1062(2) 0.4085(6) 0.1045(13) Uani 1 8 c d . . .
C13 C 0.6328(3) 0.1243(2) 0.3089(5) 0.0985(12) Uani 1 8 c d . . .
H13 H 0.6189 0.1582 0.2448 0.118 Uiso 1 8 c calc R . .
C14 C 0.7064(2) 0.09407(16) 0.3002(4) 0.0788(8) Uani 1 8 c d . . .
H14 H 0.7408 0.1078 0.2310 0.095 Uiso 1 8 c calc R . .
C15 C 0.72912(15) 0.04328(14) 0.3942(3) 0.0639(6) Uani 1 8 c d . . .
C16 C 0.6761(2) 0.0270(2) 0.4969(4) 0.0881(10) Uani 1 8 c d . . .
H16 H 0.6903 -0.0052 0.5641 0.106 Uiso 1 8 c calc R . .
C17 C 0.6022(2) 0.0573(2) 0.5021(5) 0.1085(14) Uani 1 8 c d . . .
H17 H 0.5673 0.0440 0.5709 0.130 Uiso 1 8 c calc R . .
B1 B 0.81122(16) 0.00541(17) 0.3876(3) 0.0600(6) Uani 1 8 c d . . .
O11 O 0.83962(12) -0.02591(12) 0.50184(18) 0.0723(6) Uani 1 8 c d . . .
H11 H 0.8824 -0.0436 0.4846 0.108 Uiso 1 8 c calc R . .
O12 O 0.85551(11) -0.00009(12) 0.27139(19) 0.0679(5) Uani 1 8 c d . . .
H12 H 0.8328 0.0192 0.2074 0.102 Uiso 1 8 c calc R . .
C21 C 0.7471(3) 0.3351(3) 0.3000(7) 0.1288(17) Uani 1 8 c d . . .
H21A H 0.7438 0.3518 0.2070 0.193 Uiso 1 8 c calc R . .
H21B H 0.7612 0.3730 0.3598 0.193 Uiso 1 8 c calc R . .
H21C H 0.6971 0.3166 0.3274 0.193 Uiso 1 8 c calc R . .
C22 C 0.80906(19) 0.27829(17) 0.3090(4) 0.0847(10) Uani 1 8 c d . . .
C23 C 0.8512(2) 0.25913(19) 0.1945(4) 0.0872(10) Uani 1 8 c d . . .
H23 H 0.8410 0.2804 0.1104 0.105 Uiso 1 8 c calc R . .
C24 C 0.9093(2) 0.20788(17) 0.2040(4) 0.0790(9) Uani 1 8 c d . . .
H24 H 0.9371 0.1958 0.1252 0.095 Uiso 1 8 c calc R . .
C25 C 0.92689(14) 0.17450(13) 0.3261(3) 0.0594(6) Uani 1 8 c d . . .
C26 C 0.88335(18) 0.19445(17) 0.4394(4) 0.0732(7) Uani 1 8 c d . . .
H26 H 0.8931 0.1731 0.5236 0.088 Uiso 1 8 c calc R . .
C27 C 0.8254(2) 0.24548(17) 0.4315(4) 0.0839(9) Uani 1 8 c d . . .
H27 H 0.7974 0.2576 0.5101 0.101 Uiso 1 8 c calc R . .
B2 B 0.99312(15) 0.11883(15) 0.3348(3) 0.0561(6) Uani 1 8 c d . . .
O21 O 1.01797(11) 0.08843(10) 0.4527(2) 0.0654(5) Uani 1 8 c d . . .
H21 H 0.9925 0.1037 0.5177 0.098 Uiso 1 8 c calc R . .
O22 O 1.03284(12) 0.09934(11) 0.2175(2) 0.0668(5) Uani 1 8 c d . . .
H22 H 1.0012 0.0868 0.1589 0.100 Uiso 1 8 c calc R . .

loop_
_atom_site_aniso_label
_atom_site_aniso_U_11
_atom_site_aniso_U_22
_atom_site_aniso_U_33
_atom_site_aniso_U_23
_atom_site_aniso_U_13
_atom_site_aniso_U_12
C11 0.100(3) 0.164(5) 0.194(7) 0.014(5) 0.002(4) 0.063(3)
C12 0.077(2) 0.111(3) 0.125(4) -0.004(2) -0.001(2) 0.0330(19)
C13 0.102(2) 0.083(2) 0.111(3) 0.010(2) -0.015(2) 0.0258(19)
C14 0.0782(17) 0.0791(18) 0.079(2) 0.0073(15) -0.0041(16) 0.0146(14)
C15 0.0627(13) 0.0677(14) 0.0613(14) -0.0036(11) -0.0059(12) 0.0035(11)
C16 0.0726(17) 0.105(2) 0.086(2) 0.0172(19) 0.0097(17) 0.0220(16)
C17 0.077(2) 0.129(3) 0.119(3) 0.016(3) 0.026(2) 0.027(2)
B1 0.0573(13) 0.0730(16) 0.0496(13) -0.0027(13) -0.0034(12) -0.0040(12)
O11 0.0672(11) 0.0993(13) 0.0505(11) -0.0008(10) 0.0022(9) 0.0206(9)
O12 0.0658(10) 0.0861(12) 0.0517(10) 0.0051(8) 0.0001(8) 0.0104(9)
C21 0.119(3) 0.112(3) 0.156(4) -0.014(3) -0.022(3) 0.056(3)
C22 0.0759(18) 0.0739(16) 0.104(3) -0.0110(18) -0.0172(17) 0.0148(14)
C23 0.094(2) 0.0831(19) 0.084(2) 0.0014(16) -0.0185(18) 0.0224(17)
C24 0.091(2) 0.0854(19) 0.0610(17) -0.0037(14) -0.0072(15) 0.0209(16)
C25 0.0582(12) 0.0642(12) 0.0558(13) -0.0022(11) -0.0043(11) 0.0016(10)
C26 0.0684(15) 0.0835(18) 0.0678(17) 0.0013(14) 0.0066(15) 0.0101(13)
C27 0.0764(17) 0.084(2) 0.091(3) -0.0086(17) 0.0055(17) 0.0154(15)
B2 0.0530(13) 0.0663(13) 0.0488(13) -0.0016(13) -0.0019(13) 0.0008(11)
O21 0.0636(10) 0.0838(12) 0.0489(9) -0.0001(8) 0.0027(8) 0.0116(8)
O22 0.0671(11) 0.0887(12) 0.0445(9) -0.0007(8) -0.0023(8) 0.0134(9)

loop_
_geom_bond_atom_site_label_1
_geom_bond_atom_site_label_2
_geom_bond_distance
_geom_bond_site_symmetry_2
_geom_bond_publ_flag
C11 C12 1.526(6) . y
C12 C17 1.361(6) . y
C12 C13 1.371(7) . y
C13 C14 1.382(5) . y
C14 C15 1.390(4) . y
C15 C16 1.382(5) . y
C15 B1 1.576(4) . y
C16 C17 1.386(5) . y
B1 O11 1.352(4) . y
B1 O12 1.362(4) . y
C21 C22 1.519(5) . y
C22 C23 1.374(6) . y
C22 C27 1.375(5) . y
C23 C24 1.396(5) . y
C24 C25 1.382(4) . y
C25 C26 1.381(4) . y
C25 B2 1.554(4) . y
C26 C27 1.391(4) . y
B2 O21 1.354(4) . y
B2 O22 1.377(4) . y

loop_
_cod_related_entry_id
_cod_related_entry_database
_cod_related_entry_code
1 ChemSpider 72092
